data_7029948
loop_
_publ_author_name
'Silva, Telma F. S.'
'Martins, Lu\'isa M D R S'
'Guedes da Silva, M F\'atima C'
'Fernandes, Alexandra R.'
'Silva, Ana'
'Borralho, Pedro M.'
'Santos, Susana'
'Rodrigues, Cec\'ilia M P'
'Pombeiro, Armando J. L.'

_publ_section_title
;
 Cobalt complexes bearing scorpionate ligands: synthesis,
 characterization, cytotoxicity and DNA cleavage.
;
_journal_issue 41
_journal_name_full 'Dalton transactions (Cambridge, England : 2003)'
_journal_page_first 12888
_journal_page_last 12897
_journal_paper_doi 10.1039/c2dt11577h
_journal_volume 41
_journal_year 2012
_chemical_formula_moiety 'C22 H24 Co N12 O2, 2(C11 H18 Co N6 O4), 6(H2 O), 6(Cl)'
_chemical_formula_sum 'C44 H72 Cl6 Co3 N24 O16'
_chemical_formula_weight 1582.75
_chemical_name_systematic
;
?
;
_space_group_IT_number 2
_symmetry_cell_setting triclinic
_symmetry_space_group_name_Hall '-P 1'
_symmetry_space_group_name_H-M 'P -1'
_atom_sites_solution_hydrogens geom
_atom_sites_solution_primary direct
_atom_sites_solution_secondary difmap
_audit_creation_method SHELXL-97
_cell_angle_alpha 108.336(13)
_cell_angle_beta 105.474(13)
_cell_angle_gamma 102.185(9)
_cell_formula_units_Z 1
_cell_length_a 11.590(3)
_cell_length_b 11.736(2)
_cell_length_c 13.908(5)
_cell_measurement_reflns_used 4019
_cell_measurement_temperature 296(2)
_cell_measurement_theta_max 25.58
_cell_measurement_theta_min 2.75
_cell_volume 1638.2(8)
_computing_cell_refinement 'Bruker SAINT'
_computing_data_collection 'Bruker APEX2'
_computing_data_reduction 'Bruker SAINT'
_computing_molecular_graphics 'Bruker SHELXTL'
_computing_publication_material 'Bruker SHELXTL'
_computing_structure_refinement 'SHELXL-97 (Sheldrick, 2008)'
_computing_structure_solution 'SHELXS-97 (Sheldrick, 2008)'
_diffrn_ambient_temperature 296(2)
_diffrn_measured_fraction_theta_full 0.974
_diffrn_measured_fraction_theta_max 0.974
_diffrn_measurement_device_type 'Bruker APEX-II CCD'
_diffrn_measurement_method '\f and \w scans'
_diffrn_radiation_monochromator graphite
_diffrn_radiation_source 'fine-focus sealed tube'
_diffrn_radiation_type MoK\a
_diffrn_radiation_wavelength 0.71073
_diffrn_reflns_av_R_equivalents 0.0407
_diffrn_reflns_av_sigmaI/netI 0.0551
_diffrn_reflns_limit_h_max 12
_diffrn_reflns_limit_h_min -13
_diffrn_reflns_limit_k_max 14
_diffrn_reflns_limit_k_min -12
_diffrn_reflns_limit_l_max 16
_diffrn_reflns_limit_l_min -16
_diffrn_reflns_number 14754
_diffrn_reflns_theta_full 25.35
_diffrn_reflns_theta_max 25.35
_diffrn_reflns_theta_min 2.75
_exptl_absorpt_coefficient_mu 1.077
_exptl_absorpt_correction_T_max 0.7898
_exptl_absorpt_correction_T_min 0.7044
_exptl_absorpt_correction_type multi-scan
_exptl_absorpt_process_details sadabs
_exptl_crystal_colour green
_exptl_crystal_density_diffrn 1.604
_exptl_crystal_density_method 'not measured'
_exptl_crystal_description block
_exptl_crystal_F_000 815
_exptl_crystal_size_max 0.35
_exptl_crystal_size_mid 0.28
_exptl_crystal_size_min 0.23
_refine_diff_density_max 2.113
_refine_diff_density_min -0.628
_refine_diff_density_rms 0.111
_refine_ls_extinction_method none
_refine_ls_goodness_of_fit_ref 1.038
_refine_ls_hydrogen_treatment mixed
_refine_ls_matrix_type full
_refine_ls_number_parameters 430
_refine_ls_number_reflns 5842
_refine_ls_number_restraints 3
_refine_ls_restrained_S_all 1.038
_refine_ls_R_factor_all 0.0782
_refine_ls_R_factor_gt 0.0541
_refine_ls_shift/su_max 0.000
_refine_ls_shift/su_mean 0.000
_refine_ls_structure_factor_coef Fsqd
_refine_ls_weighting_details 'calc w=1/[\s^2^(Fo^2^)+(0.0789P)^2^+4.6891P] where P=(Fo^2^+2Fc^2^)/3'
_refine_ls_weighting_scheme calc
_refine_ls_wR_factor_gt 0.1466
_refine_ls_wR_factor_ref 0.1614
_reflns_number_gt 4331
_reflns_number_total 5842
_reflns_threshold_expression >2sigma(I)
_cod_data_source_file c2dt11577h.txt
_cod_data_source_block Compound3
_cod_depositor_comments
;
The following automatic conversions were performed:

'_symmetry_cell_setting' value 'TRICLINIC' changed to 'triclinic'
according to
/usr/data/users/saulius/automatic-downloads/retrospective/RSC/lib/dictionaries/cif_core.dic
dictionary named 'cif_core.dic' version 2.4.2 from 2011-04-26.

Automatic conversion script
Id: cif_fix_values 2281 2013-09-26 08:29:07Z andrius 
;
_cod_database_code 7029948

loop_
_symmetry_equiv_pos_as_xyz
'x, y, z'
'-x, -y, -z'

loop_
_atom_site_label
_atom_site_type_symbol
_atom_site_fract_x
_atom_site_fract_y
_atom_site_fract_z
_atom_site_U_iso_or_equiv
_atom_site_adp_type
_atom_site_occupancy
_atom_site_symmetry_multiplicity
_atom_site_calc_flag
_atom_site_refinement_flags
C1 C 0.6969(5) 0.2307(5) 0.5666(5) 0.0320(12) Uani 1 1 d .
H1A H 0.6338 0.1672 0.4986 0.038 Uiso 1 1 calc R
H1B H 0.7375 0.1875 0.6075 0.038 Uiso 1 1 calc R
C2 C 0.3299(5) -0.0041(5) 0.2287(4) 0.0310(12) Uani 1 1 d .
H2A H 0.2504 -0.0265 0.2398 0.037 Uiso 1 1 calc R
H2B H 0.3426 -0.0820 0.1895 0.037 Uiso 1 1 calc R
C10 C 0.7944(5) 0.3176(5) 0.5445(4) 0.0244(11) Uani 1 1 d .
C11 C 0.7254(5) 0.5028(5) 0.3938(4) 0.0317(12) Uani 1 1 d .
H11 H 0.7486 0.5620 0.3651 0.038 Uiso 1 1 calc R
C12 C 0.6098(5) 0.3638(6) 0.4336(5) 0.0395(14) Uani 1 1 d .
H12 H 0.5425 0.3098 0.4388 0.047 Uiso 1 1 calc R
C13 C 0.6013(6) 0.4402(6) 0.3779(5) 0.0454(16) Uani 1 1 d .
H13 H 0.5279 0.4488 0.3376 0.054 Uiso 1 1 calc R
C14 C 0.9854(7) 0.2106(5) 0.4018(5) 0.0446(16) Uani 1 1 d .
H14 H 1.0464 0.2228 0.3707 0.054 Uiso 1 1 calc R
C15 C 0.8443(7) 0.1189(5) 0.4541(5) 0.0480(17) Uani 1 1 d .
H15 H 0.7900 0.0599 0.4673 0.058 Uiso 1 1 calc R
C16 C 0.9253(8) 0.0955(6) 0.4008(6) 0.057(2) Uani 1 1 d .
H16 H 0.9373 0.0183 0.3702 0.069 Uiso 1 1 calc R
C17 C 1.0584(5) 0.5650(5) 0.7496(4) 0.0265(11) Uani 1 1 d .
H17 H 1.1324 0.6325 0.7742 0.032 Uiso 1 1 calc R
C18 C 0.9008(5) 0.4237(5) 0.7492(4) 0.0241(11) Uani 1 1 d .
H18 H 0.8458 0.3743 0.7695 0.029 Uiso 1 1 calc R
C19 C 1.0090(5) 0.5215(5) 0.8169(4) 0.0276(11) Uani 1 1 d .
H19 H 1.0426 0.5526 0.8923 0.033 Uiso 1 1 calc R
C20 C 0.3229(4) 0.0767(4) 0.1609(4) 0.0215(10) Uani 1 1 d .
C21 C 0.2722(5) 0.3717(5) 0.2384(4) 0.0296(12) Uani 1 1 d .
H21 H 0.2661 0.4454 0.2288 0.036 Uiso 1 1 calc R
C22 C 0.2704(5) 0.2276(6) 0.3064(4) 0.0320(13) Uani 1 1 d .
H22 H 0.2631 0.1820 0.3496 0.038 Uiso 1 1 calc R
C23 C 0.2548(5) 0.3427(5) 0.3224(5) 0.0366(14) Uani 1 1 d .
H23 H 0.2361 0.3920 0.3793 0.044 Uiso 1 1 calc R
C24 C 0.5688(5) 0.1857(5) 0.0740(4) 0.0262(11) Uani 1 1 d .
H24 H 0.6042 0.2273 0.0367 0.031 Uiso 1 1 calc R
C25 C 0.5467(5) 0.0770(5) 0.1746(4) 0.0277(12) Uani 1 1 d .
H25 H 0.5597 0.0310 0.2178 0.033 Uiso 1 1 calc R
C26 C 0.6290(5) 0.1255(5) 0.1326(4) 0.0288(12) Uani 1 1 d .
H26 H 0.7096 0.1195 0.1415 0.035 Uiso 1 1 calc R
C27 C 0.0874(5) -0.0257(4) -0.0965(4) 0.0235(11) Uani 1 1 d .
H27 H 0.0457 -0.0138 -0.1578 0.028 Uiso 1 1 calc R
C28 C 0.1360(5) -0.1146(5) 0.0195(4) 0.0266(11) Uani 1 1 d .
H28 H 0.1369 -0.1707 0.0541 0.032 Uiso 1 1 calc R
C29 C 0.0514(5) -0.1353(5) -0.0785(4) 0.0278(12) Uani 1 1 d .
H29 H -0.0168 -0.2082 -0.1241 0.033 Uiso 1 1 calc R
N11 N 0.8053(4) 0.4668(4) 0.4550(3) 0.0253(9) Uani 1 1 d .
N12 N 0.7339(4) 0.3805(4) 0.4800(3) 0.0234(9) Uani 1 1 d .
N14 N 0.9458(4) 0.3020(4) 0.4525(4) 0.0280(10) Uani 1 1 d .
N15 N 0.8575(4) 0.2432(4) 0.4841(4) 0.0274(10) Uani 1 1 d .
N17 N 0.9871(4) 0.4986(4) 0.6460(3) 0.0238(9) Uani 1 1 d .
N18 N 0.8888(4) 0.4122(4) 0.6468(3) 0.0208(9) Uani 1 1 d .
N21 N 0.2985(4) 0.2813(4) 0.1730(3) 0.0233(9) Uani 1 1 d .
N22 N 0.2984(4) 0.1922(4) 0.2158(3) 0.0224(9) Uani 1 1 d .
N24 N 0.4541(4) 0.1764(4) 0.0777(3) 0.0228(9) Uani 1 1 d .
N25 N 0.4412(4) 0.1091(4) 0.1405(3) 0.0208(9) Uani 1 1 d .
N27 N 0.1888(4) 0.0596(4) -0.0149(3) 0.0200(9) Uani 1 1 d .
N28 N 0.2186(4) 0.0038(4) 0.0567(3) 0.0208(9) Uani 1 1 d .
O1 O 0.6388(4) 0.3045(4) 0.6263(3) 0.0408(10) Uani 1 1 d .
H1 H 0.5861 0.2587 0.6389 0.061 Uiso 1 1 calc R
O2 O 0.4299(4) 0.0617(4) 0.3308(3) 0.0376(9) Uani 1 1 d .
H2 H 0.4187 0.1271 0.3644 0.056 Uiso 1 1 calc R
O10 O 0.4851(4) 0.1851(4) 0.7841(3) 0.0412(10) Uani 1 1 d D
O20 O 0.1845(4) 0.2631(4) 0.6923(4) 0.0500(11) Uani 1 1 d D
O21 O 0.2996(4) 0.1840(4) -0.1407(3) 0.0416(10) Uani 1 1 d .
O22 O 0.1481(3) 0.3062(3) -0.0297(3) 0.0338(9) Uani 1 1 d .
O23 O 0.4220(4) 0.4234(4) 0.0669(4) 0.0437(11) Uani 1 1 d .
O30 O 0.3286(4) 0.5049(4) 0.8519(3) 0.0402(10) Uani 1 1 d .
Co1 Co 1.0000 0.5000 0.5000 0.0198(2) Uani 1 2 d S
Co2 Co 0.30604(6) 0.24218(6) 0.01719(5) 0.02201(19) Uani 1 1 d .
Cl1 Cl 0.35139(13) 0.15470(14) 0.53883(11) 0.0389(4) Uani 1 1 d .
Cl2 Cl 0.25831(11) 0.60930(11) 0.06349(9) 0.0244(3) Uani 1 1 d .
Cl3 Cl 0.95068(12) 0.13970(11) 0.73642(10) 0.0256(3) Uani 1 1 d .
H21A H 0.2583 0.2311 -0.1756 0.038 Uiso 1 1 d .
H21C H 0.3847 0.2008 -0.1407 0.038 Uiso 1 1 d .
H22B H 0.0944 0.2516 -0.1037 0.038 Uiso 1 1 d .
H22C H 0.1783 0.3913 -0.0254 0.038 Uiso 1 1 d .
H10A H 0.456(5) 0.178(6) 0.718(2) 0.038 Uiso 1 1 d D
H10B H 0.538(5) 0.260(3) 0.825(4) 0.038 Uiso 1 1 d D
H20A H 0.200(6) 0.221(5) 0.638(3) 0.038 Uiso 1 1 d D
H20B H 0.1077 0.2266 0.6937 0.038 Uiso 1 1 d .
H23A H 0.3922 0.4846 0.0538 0.038 Uiso 1 1 d .
H23B H 0.5109 0.4565 0.1048 0.038 Uiso 1 1 d .
H30A H 0.2988 0.5256 0.9022 0.038 Uiso 1 1 d .
H30B H 0.2967 0.4256 0.8236 0.038 Uiso 1 1 d .

loop_
_atom_site_aniso_label
_atom_site_aniso_U_11
_atom_site_aniso_U_22
_atom_site_aniso_U_33
_atom_site_aniso_U_23
_atom_site_aniso_U_13
_atom_site_aniso_U_12
C1 0.031(3) 0.029(3) 0.034(3) 0.009(2) 0.016(3) 0.003(2)
C2 0.028(3) 0.032(3) 0.029(3) 0.015(2) 0.006(2) 0.005(2)
C10 0.025(3) 0.022(2) 0.027(3) 0.008(2) 0.011(2) 0.008(2)
C11 0.031(3) 0.031(3) 0.030(3) 0.015(2) 0.004(2) 0.007(2)
C12 0.022(3) 0.041(3) 0.039(3) 0.016(3) -0.004(2) -0.003(2)
C13 0.024(3) 0.057(4) 0.044(4) 0.023(3) -0.003(3) 0.004(3)
C14 0.065(4) 0.026(3) 0.059(4) 0.014(3) 0.045(4) 0.020(3)
C15 0.076(5) 0.016(3) 0.058(4) 0.011(3) 0.041(4) 0.010(3)
C16 0.096(6) 0.021(3) 0.073(5) 0.012(3) 0.061(5) 0.024(3)
C17 0.025(3) 0.021(2) 0.026(3) 0.003(2) 0.005(2) 0.007(2)
C18 0.030(3) 0.026(3) 0.028(3) 0.015(2) 0.016(2) 0.017(2)
C19 0.030(3) 0.032(3) 0.022(3) 0.010(2) 0.006(2) 0.016(2)
C20 0.015(2) 0.019(2) 0.023(3) 0.004(2) 0.004(2) 0.0016(19)
C21 0.023(3) 0.022(3) 0.035(3) 0.000(2) 0.009(2) 0.010(2)
C22 0.023(3) 0.045(3) 0.022(3) 0.008(2) 0.009(2) 0.007(2)
C23 0.029(3) 0.039(3) 0.032(3) -0.001(3) 0.012(3) 0.012(3)
C24 0.018(3) 0.024(3) 0.036(3) 0.009(2) 0.014(2) 0.006(2)
C25 0.025(3) 0.023(3) 0.031(3) 0.009(2) 0.003(2) 0.010(2)
C26 0.017(3) 0.025(3) 0.039(3) 0.008(2) 0.008(2) 0.008(2)
C27 0.023(3) 0.023(2) 0.026(3) 0.007(2) 0.010(2) 0.014(2)
C28 0.027(3) 0.019(2) 0.032(3) 0.009(2) 0.009(2) 0.006(2)
C29 0.024(3) 0.020(2) 0.030(3) 0.003(2) 0.007(2) 0.004(2)
N11 0.027(2) 0.024(2) 0.026(2) 0.0092(19) 0.0131(19) 0.0063(18)
N12 0.023(2) 0.021(2) 0.022(2) 0.0052(18) 0.0079(18) 0.0039(17)
N14 0.035(3) 0.018(2) 0.034(2) 0.0065(19) 0.021(2) 0.0079(18)
N15 0.035(3) 0.017(2) 0.034(2) 0.0076(19) 0.022(2) 0.0067(18)
N17 0.023(2) 0.019(2) 0.027(2) 0.0057(18) 0.0098(19) 0.0044(17)
N18 0.023(2) 0.020(2) 0.019(2) 0.0065(17) 0.0078(18) 0.0066(17)
N21 0.020(2) 0.019(2) 0.029(2) 0.0070(18) 0.0088(18) 0.0060(17)
N22 0.018(2) 0.024(2) 0.021(2) 0.0053(18) 0.0079(18) 0.0047(17)
N24 0.024(2) 0.020(2) 0.027(2) 0.0105(18) 0.0119(19) 0.0084(17)
N25 0.020(2) 0.0180(19) 0.026(2) 0.0084(17) 0.0092(18) 0.0086(16)
N27 0.022(2) 0.0165(19) 0.022(2) 0.0067(17) 0.0064(18) 0.0090(17)
N28 0.020(2) 0.0169(19) 0.021(2) 0.0056(17) 0.0058(17) 0.0038(16)
O1 0.034(2) 0.044(2) 0.043(2) 0.013(2) 0.0223(19) 0.0043(18)
O2 0.033(2) 0.037(2) 0.032(2) 0.0111(18) 0.0021(18) 0.0081(18)
O10 0.049(3) 0.039(2) 0.031(2) 0.016(2) 0.011(2) 0.008(2)
O20 0.050(3) 0.036(2) 0.051(3) 0.012(2) 0.014(2) 0.003(2)
O21 0.051(3) 0.052(3) 0.035(2) 0.024(2) 0.016(2) 0.030(2)
O22 0.028(2) 0.0225(18) 0.045(2) 0.0117(17) 0.0062(18) 0.0092(16)
O23 0.023(2) 0.029(2) 0.077(3) 0.032(2) 0.004(2) 0.0054(16)
O30 0.031(2) 0.042(2) 0.039(2) 0.0094(19) 0.0124(18) 0.0056(18)
Co1 0.0219(5) 0.0144(4) 0.0228(5) 0.0052(4) 0.0107(4) 0.0054(4)
Co2 0.0200(4) 0.0192(3) 0.0271(4) 0.0096(3) 0.0077(3) 0.0070(3)
Cl1 0.0313(7) 0.0477(8) 0.0284(7) 0.0166(6) 0.0078(6) -0.0038(6)
Cl2 0.0265(6) 0.0231(6) 0.0203(6) 0.0064(5) 0.0056(5) 0.0084(5)
Cl3 0.0304(7) 0.0263(6) 0.0299(7) 0.0159(5) 0.0139(5) 0.0169(5)

loop_
_atom_type_symbol
_atom_type_description
_atom_type_scat_dispersion_real
_atom_type_scat_dispersion_imag
_atom_type_scat_source
C C 0.0033 0.0016 'International Tables Vol C Tables 4.2.6.8 and 6.1.1.4'
H H 0.0000 0.0000 'International Tables Vol C Tables 4.2.6.8 and 6.1.1.4'
N N 0.0061 0.0033 'International Tables Vol C Tables 4.2.6.8 and 6.1.1.4'
O O 0.0106 0.0060 'International Tables Vol C Tables 4.2.6.8 and 6.1.1.4'
Co Co 0.3494 0.9721 'International Tables Vol C Tables 4.2.6.8 and 6.1.1.4'
Cl Cl 0.1484 0.1585 'International Tables Vol C Tables 4.2.6.8 and 6.1.1.4'

loop_
_geom_angle_atom_site_label_1
_geom_angle_atom_site_label_2
_geom_angle_atom_site_label_3
_geom_angle
_geom_angle_site_symmetry_1
_geom_angle_site_symmetry_3
O1 C1 C10 108.5(4) . .
O1 C1 H1A 110.0 . .
C10 C1 H1A 110.0 . .
O1 C1 H1B 110.0 . .
C10 C1 H1B 110.0 . .
H1A C1 H1B 108.4 . .
O2 C2 C20 111.4(4) . .
O2 C2 H2A 109.4 . .
C20 C2 H2A 109.4 . .
O2 C2 H2B 109.4 . .
C20 C2 H2B 109.4 . .
H2A C2 H2B 108.0 . .
N18 C10 N15 108.7(4) . .
N18 C10 N12 109.8(4) . .
N15 C10 N12 108.6(4) . .
N18 C10 C1 109.6(4) . .
N15 C10 C1 109.5(4) . .
N12 C10 C1 110.6(4) . .
N11 C11 C13 110.6(5) . .
N11 C11 H11 124.7 . .
C13 C11 H11 124.7 . .
N12 C12 C13 107.6(5) . .
N12 C12 H12 126.2 . .
C13 C12 H12 126.2 . .
C12 C13 C11 105.6(5) . .
C12 C13 H13 127.2 . .
C11 C13 H13 127.2 . .
N14 C14 C16 111.7(5) . .
N14 C14 H14 124.1 . .
C16 C14 H14 124.1 . .
N15 C15 C16 107.2(5) . .
N15 C15 H15 126.4 . .
C16 C15 H15 126.4 . .
C15 C16 C14 105.4(5) . .
C15 C16 H16 127.3 . .
C14 C16 H16 127.3 . .
N17 C17 C19 111.6(5) . .
N17 C17 H17 124.2 . .
C19 C17 H17 124.2 . .
N18 C18 C19 106.9(4) . .
N18 C18 H18 126.6 . .
C19 C18 H18 126.6 . .
C18 C19 C17 105.4(5) . .
C18 C19 H19 127.3 . .
C17 C19 H19 127.3 . .
N22 C20 N28 108.2(4) . .
N22 C20 N25 109.9(4) . .
N28 C20 N25 108.8(4) . .
N22 C20 C2 110.6(4) . .
N28 C20 C2 108.8(4) . .
N25 C20 C2 110.4(4) . .
N21 C21 C23 110.8(5) . .
N21 C21 H21 124.6 . .
C23 C21 H21 124.6 . .
N22 C22 C23 106.7(5) . .
N22 C22 H22 126.6 . .
C23 C22 H22 126.6 . .
C22 C23 C21 106.4(5) . .
C22 C23 H23 126.8 . .
C21 C23 H23 126.8 . .
N24 C24 C26 111.4(5) . .
N24 C24 H24 124.3 . .
C26 C24 H24 124.3 . .
C26 C25 N25 106.2(4) . .
C26 C25 H25 126.9 . .
N25 C25 H25 126.9 . .
C25 C26 C24 106.3(5) . .
C25 C26 H26 126.8 . .
C24 C26 H26 126.8 . .
N27 C27 C29 111.1(5) . .
N27 C27 H27 124.4 . .
C29 C27 H27 124.4 . .
N28 C28 C29 106.6(4) . .
N28 C28 H28 126.7 . .
C29 C28 H28 126.7 . .
C28 C29 C27 106.1(4) . .
C28 C29 H29 126.9 . .
C27 C29 H29 126.9 . .
C11 N11 N12 106.3(4) . .
C11 N11 Co1 133.6(4) . .
N12 N11 Co1 119.7(3) . .
C12 N12 N11 109.9(4) . .
C12 N12 C10 129.9(4) . .
N11 N12 C10 120.1(4) . .
C14 N14 N15 104.6(4) . .
C14 N14 Co1 135.0(4) . .
N15 N14 Co1 120.1(3) . .
C15 N15 N14 111.0(4) . .
C15 N15 C10 129.6(4) . .
N14 N15 C10 119.3(4) . .
C17 N17 N18 104.8(4) . .
C17 N17 Co1 134.7(3) . .
N18 N17 Co1 120.6(3) . .
C18 N18 N17 111.3(4) . .
C18 N18 C10 129.0(4) . .
N17 N18 C10 119.5(4) . .
C21 N21 N22 105.8(4) . .
C21 N21 Co2 132.9(4) . .
N22 N21 Co2 120.2(3) . .
C22 N22 N21 110.3(4) . .
C22 N22 C20 129.9(4) . .
N21 N22 C20 119.8(4) . .
C24 N24 N25 104.7(4) . .
C24 N24 Co2 136.0(3) . .
N25 N24 Co2 119.2(3) . .
C25 N25 N24 111.3(4) . .
C25 N25 C20 128.2(4) . .
N24 N25 C20 120.5(4) . .
C27 N27 N28 105.2(4) . .
C27 N27 Co2 134.9(3) . .
N28 N27 Co2 119.9(3) . .
C28 N28 N27 111.0(4) . .
C28 N28 C20 129.4(4) . .
N27 N28 C20 119.4(4) . .
C1 O1 H1 109.5 . .
C2 O2 H2 109.5 . .
H10A O10 H10B 110(6) . .
H20A O20 H20B 114 . .
Co2 O21 H21A 109.2 . .
Co2 O21 H21C 109.2 . .
H21A O21 H21C 108.8 . .
Co2 O22 H22B 109.3 . .
Co2 O22 H22C 109.3 . .
H22B O22 H22C 108.7 . .
Co2 O23 H23A 122.0 . .
Co2 O23 H23B 127.7 . .
H23A O23 H23B 110.3 . .
H30A O30 H30B 102.6 . .
N17 Co1 N17 179.999(1) 2_766 .
N17 Co1 N11 83.43(16) 2_766 2_766
N17 Co1 N11 96.57(16) . 2_766
N17 Co1 N11 96.57(16) 2_766 .
N17 Co1 N11 83.43(16) . .
N11 Co1 N11 180.0(2) 2_766 .
N17 Co1 N14 83.31(16) 2_766 2_766
N17 Co1 N14 96.69(16) . 2_766
N11 Co1 N14 82.99(17) 2_766 2_766
N11 Co1 N14 97.01(17) . 2_766
N17 Co1 N14 96.69(16) 2_766 .
N17 Co1 N14 83.30(16) . .
N11 Co1 N14 97.01(17) 2_766 .
N11 Co1 N14 82.99(17) . .
N14 Co1 N14 180.0 2_766 .
O23 Co2 O21 95.80(18) . .
O23 Co2 N21 90.57(17) . .
O21 Co2 N21 173.62(16) . .
O23 Co2 N24 94.23(15) . .
O21 Co2 N24 97.18(16) . .
N21 Co2 N24 82.59(16) . .
O23 Co2 N27 173.28(17) . .
O21 Co2 N27 90.85(16) . .
N21 Co2 N27 82.78(15) . .
N24 Co2 N27 83.95(15) . .
O23 Co2 O22 88.19(14) . .
O21 Co2 O22 88.76(16) . .
N21 Co2 O22 91.17(16) . .
N24 Co2 O22 173.32(15) . .
N27 Co2 O22 92.93(14) . .

loop_
_geom_bond_atom_site_label_1
_geom_bond_atom_site_label_2
_geom_bond_distance
_geom_bond_site_symmetry_2
C1 O1 1.409(7) .
C1 C10 1.520(7) .
C1 H1A 0.9700 .
C1 H1B 0.9700 .
C2 O2 1.418(6) .
C2 C20 1.533(7) .
C2 H2A 0.9700 .
C2 H2B 0.9700 .
C10 N18 1.454(6) .
C10 N15 1.462(6) .
C10 N12 1.462(7) .
C11 N11 1.316(7) .
C11 C13 1.392(8) .
C11 H11 0.9300 .
C12 N12 1.353(7) .
C12 C13 1.359(9) .
C12 H12 0.9300 .
C13 H13 0.9300 .
C14 N14 1.329(7) .
C14 C16 1.377(8) .
C14 H14 0.9300 .
C15 N15 1.348(7) .
C15 C16 1.363(9) .
C15 H15 0.9300 .
C16 H16 0.9300 .
C17 N17 1.324(6) .
C17 C19 1.389(7) .
C17 H17 0.9300 .
C18 N18 1.353(6) .
C18 C19 1.364(7) .
C18 H18 0.9300 .
C19 H19 0.9300 .
C20 N22 1.459(6) .
C20 N28 1.464(6) .
C20 N25 1.470(6) .
C21 N21 1.313(6) .
C21 C23 1.368(8) .
C21 H21 0.9300 .
C22 N22 1.346(7) .
C22 C23 1.357(8) .
C22 H22 0.9300 .
C23 H23 0.9300 .
C24 N24 1.327(6) .
C24 C26 1.384(7) .
C24 H24 0.9300 .
C25 C26 1.361(7) .
C25 N25 1.363(6) .
C25 H25 0.9300 .
C26 H26 0.9300 .
C27 N27 1.322(6) .
C27 C29 1.387(7) .
C27 H27 0.9300 .
C28 N28 1.356(6) .
C28 C29 1.362(7) .
C28 H28 0.9300 .
C29 H29 0.9300 .
N11 N12 1.362(5) .
N11 Co1 2.088(4) .
N14 N15 1.360(6) .
N14 Co1 2.104(4) .
N17 N18 1.361(5) .
N17 Co1 2.080(4) .
N21 N22 1.357(6) .
N21 Co2 2.099(4) .
N24 N25 1.365(5) .
N24 Co2 2.109(4) .
N27 N28 1.365(5) .
N27 Co2 2.117(4) .
O1 H1 0.8200 .
O2 H2 0.8200 .
O10 H10A 0.87(5) .
O10 H10B 0.86(5) .
O20 H20A 0.85(5) .
O20 H20B 0.910 .
O21 Co2 2.059(4) .
O21 H21A 0.964 .
O21 H21C 0.964 .
O22 Co2 2.143(4) .
O22 H22B 0.965 .
O22 H22C 0.964 .
O23 Co2 2.044(4) .
O23 H23A 0.907 .
O23 H23B 0.950 .
O30 H30A 0.852 .
O30 H30B 0.839 .
Co1 N17 2.080(4) 2_766
Co1 N11 2.088(4) 2_766
Co1 N14 2.104(4) 2_766

loop_
_geom_hbond_atom_site_label_D
_geom_hbond_atom_site_label_H
_geom_hbond_atom_site_label_A
_geom_hbond_distance_DH
_geom_hbond_distance_HA
_geom_hbond_distance_DA
_geom_hbond_angle_DHA
_geom_hbond_site_symmetry_A
O1 H1 Cl1 0.82 2.52 3.112(4) 131.0 .
O2 H2 Cl1 0.82 2.69 3.198(4) 122.0 .
O21 H21A O20 0.964 1.995 2.875(6) 150.9(3) 1_554
O21 H21C O10 0.964 1.762 2.630(6) 148.1(3) 1_554
O22 H22B Cl3 0.965 2.1698 3.127(4) 171.1(2) 1_454
O22 H22C Cl2 0.964 2.3086 3.204(4) 154.0 .
O10 H10A Cl1 0.87(2) 2.36(2) 3.216(4) 172(6) .
O10 H10B Cl2 0.86(5) 2.31(4) 3.090(5) 150(6) 2_666
O20 H20A Cl1 0.85(5) 2.60(7) 3.384(5) 153(6) .
O20 H20B Cl3 0.910 2.2092 3.099(5) 165.6(3) 1_455
O23 H23A Cl2 0.907 2.3483 3.183(4) 153.0 .
O23 H23B O30 0.950 1.704 2.640(5) 167.9(3) 2_666
O30 H30A Cl2 0.852 2.3630 3.202(4) 168.5(3) 1_556
O30 H30B O20 0.839 2.039 2.798(6) 150.0 .
